data_2007816
loop_
_publ_author_name
'Gallucci, Judith C.'
'Kozmina, Natasha'
'Paquette, Leo A.'

_publ_section_title
;
 A [{TiCl~2~(isodiCp)}~2~(\m-O)] Dimer and a Twinned Cyclic
 [TiCl(isodiCp)(\m-O)]~4~ Tetramer
;
_journal_issue 11
_journal_name_full 'Acta Crystallographica Section C'
_journal_page_first 1609
_journal_page_last 1612
_journal_paper_doi 10.1107/S0108270198006945
_journal_volume 54
_journal_year 1998
_chemical_formula_iupac '[Ti2 Cl4 O1 (C10 H11)2]'
_chemical_formula_moiety 'C20 H22 Cl4 O Ti2'
_chemical_formula_sum 'C20 H22 Cl4 O Ti2'
_chemical_formula_weight 515.98
_chemical_melting_point 401
_chemical_name_common \m--oxobis[(endo--isodicyclopentadienyl)dichlorotitanium(IV)]
_chemical_name_systematic ?
_space_group_IT_number 14
_symmetry_cell_setting monoclinic
_symmetry_space_group_name_Hall '-P 2ybc'
_symmetry_space_group_name_H-M 'P 1 21/c 1'
_cell_angle_alpha 90
_cell_angle_beta 93.153(8)
_cell_angle_gamma 90
_cell_formula_units_Z 4
_cell_length_a 16.5550(10)
_cell_length_b 10.0620(10)
_cell_length_c 12.972(2)
_cell_measurement_reflns_used 25
_cell_measurement_temperature 296(2)
_cell_measurement_theta_max 15
_cell_measurement_theta_min 11
_cell_volume 2157.6(4)
_computing_cell_refinement 'MSC/AFC Diffractometer Control Software'
_computing_data_collection
;
MSC/AFC Diffractometer Control Software
(Molecular Struture Corporation, 1988)
;
_computing_data_reduction 'TEXSAN (Molecular Struture Corporation, 1995)'
_computing_molecular_graphics 'ORTEPII (Johnson, 1976)'
_computing_structure_refinement 'SHELXL93 (Sheldrick, 1993)'
_computing_structure_solution 'SHELXS86 (Sheldrick, 1990)'
_diffrn_ambient_temperature 296(2)
_diffrn_measurement_device 'Rigaku AFC-5S'
_diffrn_measurement_method \w-2\q
_diffrn_radiation_monochromator graphite
_diffrn_radiation_source 'sealed tube'
_diffrn_radiation_type 'Mo K\a'
_diffrn_radiation_wavelength 0.7093
_diffrn_reflns_av_R_equivalents 0.025
_diffrn_reflns_limit_h_max 21
_diffrn_reflns_limit_h_min -21
_diffrn_reflns_limit_k_max 0
_diffrn_reflns_limit_k_min -13
_diffrn_reflns_limit_l_max 16
_diffrn_reflns_limit_l_min 0
_diffrn_reflns_number 5489
_diffrn_reflns_theta_max 27.5
_diffrn_reflns_theta_min 2.36
_diffrn_standards_decay_% 3.6
_diffrn_standards_interval_count 150
_diffrn_standards_number 6
_exptl_absorpt_coefficient_mu 1.244
_exptl_absorpt_correction_T_max 0.861
_exptl_absorpt_correction_T_min 0.776
_exptl_absorpt_correction_type '\y scan'
_exptl_absorpt_process_details '(North et al., 1968)'
_exptl_crystal_colour red
_exptl_crystal_density_diffrn 1.588
_exptl_crystal_density_method 'not measured'
_exptl_crystal_description 'rectangular rod'
_exptl_crystal_F_000 1048
_exptl_crystal_size_max 0.35
_exptl_crystal_size_mid 0.23
_exptl_crystal_size_min 0.12
_refine_diff_density_max 0.36
_refine_diff_density_min -0.36
_refine_ls_extinction_method none
_refine_ls_goodness_of_fit_all 1.198
_refine_ls_goodness_of_fit_obs 1.325
_refine_ls_hydrogen_treatment noref
_refine_ls_matrix_type full
_refine_ls_number_parameters 244
_refine_ls_number_reflns 4977
_refine_ls_number_restraints 0
_refine_ls_restrained_S_all 1.200
_refine_ls_restrained_S_obs 1.325
_refine_ls_R_factor_all 0.125
_refine_ls_R_factor_obs 0.047
_refine_ls_shift/esd_max -0.020
_refine_ls_shift/esd_mean 0.004
_refine_ls_structure_factor_coef Fsqd
_refine_ls_weighting_details 'w = 1/[\s^2^(Fo^2^)+(0.0208P)^2^] where P = (Fo^2^+2Fc^2^)/3'
_refine_ls_weighting_scheme calc
_refine_ls_wR_factor_all 0.096
_refine_ls_wR_factor_obs 0.079
_reflns_number_observed 2912
_reflns_number_total 4979
_reflns_observed_criterion I>2\s(I)
_cod_data_source_file fr1123.cif
_cod_data_source_block 3
_cod_depositor_comments
;
The following automatic conversions were performed:

'_chemical_melting_point' value '401 K' was changed to '401' - the
value should be numeric and without a unit designator.

Automatic conversion script
Id: cif_fix_values 1646 2011-03-28 12:23:43Z adriana 

The following automatic conversions were performed:

'_chemical_melting_point' value '401 K' was changed to '401' - the
value should be numeric and without a unit designator.

Automatic conversion script
Id: cif_fix_values 1715 2011-07-08 13:25:40Z adriana 

The following automatic conversions were performed:

'_refine_ls_weighting_scheme' value 'calc w =
1/[\s^2^(Fo^2^)+(0.0208P)^2^] where P = (Fo^2^+2Fc^2^)/3' was changed
to 'calc'. New tag '_refine_ls_weighting_details' was created. The
value of the new tag was set to 'w = 1/[\s^2^(Fo^2^)+(0.0208P)^2^]
where P = (Fo^2^+2Fc^2^)/3'.

Automatic conversion script
Id: cif_fix_values 3143 2015-03-26 13:38:13Z robertas 
;
_cod_original_sg_symbol_H-M 'P 21/c'
_cod_database_code 2007816

loop_
_symmetry_equiv_pos_as_xyz
'x, y, z'
'-x, y+1/2, -z+1/2'
'-x, -y, -z'
'x, -y-1/2, z-1/2'

loop_
_atom_site_aniso_label
_atom_site_aniso_U_11
_atom_site_aniso_U_22
_atom_site_aniso_U_33
_atom_site_aniso_U_12
_atom_site_aniso_U_13
_atom_site_aniso_U_23
Ti1 0.0304(3) 0.0299(4) 0.0359(4) -0.0032(3) 0.0036(3) -0.0041(3)
Ti2 0.0312(3) 0.0334(4) 0.0303(3) 0.0002(3) 0.0031(3) -0.0049(3)
Cl1 0.0534(6) 0.0667(8) 0.0415(6) -0.0119(6) -0.0067(5) -0.0051(5)
Cl2 0.0457(6) 0.0676(8) 0.0674(7) -0.0202(6) 0.0123(5) 0.0054(6)
Cl3 0.0524(6) 0.0427(6) 0.0526(6) -0.0125(5) 0.0092(5) 0.0012(5)
Cl4 0.0442(6) 0.0737(8) 0.0593(7) 0.0075(6) -0.0153(5) -0.0128(6)
O1 0.0338(14) 0.039(2) 0.0379(15) 0.0022(12) 0.0019(11) -0.0110(12)
C1 0.028(2) 0.031(2) 0.041(2) 0.005(2) 0.000(2) 0.000(2)
C2 0.046(2) 0.042(2) 0.046(2) 0.012(2) 0.004(2) 0.013(2)
C3 0.051(3) 0.038(3) 0.085(4) 0.010(2) 0.020(3) 0.023(2)
C4 0.048(2) 0.028(2) 0.080(3) 0.001(2) 0.015(2) -0.013(2)
C5 0.030(2) 0.030(2) 0.054(2) 0.004(2) 0.009(2) -0.006(2)
C6 0.045(2) 0.051(3) 0.045(2) -0.006(2) 0.014(2) -0.013(2)
C7 0.043(2) 0.064(3) 0.040(2) -0.006(2) 0.008(2) 0.011(2)
C8 0.053(3) 0.038(2) 0.059(3) -0.005(2) 0.020(2) 0.001(2)
C9 0.034(2) 0.048(2) 0.041(2) -0.009(2) -0.001(2) -0.002(2)
C10 0.033(2) 0.047(3) 0.063(3) 0.000(2) 0.014(2) 0.003(2)
C11 0.043(2) 0.041(2) 0.045(2) 0.008(2) 0.021(2) 0.003(2)
C12 0.062(3) 0.054(3) 0.043(2) -0.003(2) 0.024(2) -0.020(2)
C13 0.059(3) 0.062(3) 0.032(2) 0.007(2) 0.005(2) 0.002(2)
C14 0.051(3) 0.042(2) 0.039(2) 0.001(2) 0.016(2) 0.009(2)
C15 0.034(2) 0.042(2) 0.037(2) -0.001(2) 0.016(2) 0.003(2)
C16 0.034(2) 0.069(3) 0.058(3) -0.003(2) 0.009(2) 0.010(2)
C17 0.039(2) 0.117(5) 0.052(3) 0.011(3) -0.004(2) 0.020(3)
C18 0.050(3) 0.102(5) 0.080(4) 0.018(3) 0.011(3) 0.051(3)
C19 0.049(3) 0.056(3) 0.098(4) 0.019(2) 0.025(3) 0.018(3)
C20 0.036(2) 0.093(4) 0.088(4) 0.016(3) 0.020(2) 0.027(3)

loop_
_atom_site_label
_atom_site_fract_x
_atom_site_fract_y
_atom_site_fract_z
_atom_site_U_iso_or_equiv
_atom_site_thermal_displace_type
_atom_site_calc_flag
_atom_site_refinement_flags
_atom_site_occupancy
_atom_site_disorder_group
_atom_site_type_symbol
Ti1 0.75809(4) -0.63811(7) 0.26550(5) 0.0320(2) Uani d . 1 . Ti
Ti2 0.75502(4) -0.35541(7) 0.43035(5) 0.0316(2) Uani d . 1 . Ti
Cl1 0.70713(6) -0.61555(11) 0.10205(8) 0.0542(3) Uani d . 1 . Cl
Cl2 0.65529(6) -0.74872(12) 0.33356(9) 0.0599(3) Uani d . 1 . Cl
Cl3 0.78052(6) -0.16051(10) 0.35477(8) 0.0490(3) Uani d . 1 . Cl
Cl4 0.87801(6) -0.39511(12) 0.51009(8) 0.0597(3) Uani d . 1 . Cl
O1 0.75057(13) -0.4792(2) 0.3283(2) 0.0368(6) Uani d . 1 . O
C1 0.9037(2) -0.6210(3) 0.2890(3) 0.0333(8) Uani d . 1 . C
C2 0.8715(2) -0.6929(4) 0.3702(3) 0.0446(10) Uani d . 1 . C
H2 0.8722(2) -0.6681(4) 0.4394(3) 0.053 Uiso calc R 1 . H
C3 0.8379(3) -0.8104(4) 0.3257(4) 0.0573(13) Uani d . 1 . C
H3 0.8129(3) -0.8775(4) 0.3617(4) 0.069 Uiso calc R 1 . H
C4 0.8481(2) -0.8100(4) 0.2189(4) 0.0514(11) Uani d . 1 . C
H4 0.8307(2) -0.8752(4) 0.1720(4) 0.062 Uiso calc R 1 . H
C5 0.8894(2) -0.6924(4) 0.1964(3) 0.0377(9) Uani d . 1 . C
C6 0.9371(2) -0.6242(4) 0.1156(3) 0.0468(10) Uani d . 1 . C
H6 0.9503(2) -0.6793(4) 0.0565(3) 0.056 Uiso calc R 1 . H
C7 0.9004(2) -0.4877(4) 0.0889(3) 0.0488(11) Uani d . 1 . C
H7A 0.8434(2) -0.4953(4) 0.0681(3) 0.059 Uiso calc R 1 . H
H7B 0.9283(2) -0.4455(4) 0.0338(3) 0.059 Uiso calc R 1 . H
C8 0.9126(2) -0.4091(4) 0.1902(3) 0.0494(11) Uani d . 1 . C
H8A 0.8610(2) -0.3837(4) 0.2162(3) 0.059 Uiso calc R 1 . H
H8B 0.9444(2) -0.3296(4) 0.1802(3) 0.059 Uiso calc R 1 . H
C9 0.9581(2) -0.5060(4) 0.2650(3) 0.0410(10) Uani d . 1 . C
H9 0.9878(2) -0.4654(4) 0.3244(3) 0.049 Uiso calc R 1 . H
C10 1.0101(2) -0.5789(4) 0.1867(3) 0.0474(11) Uani d . 1 . C
H10A 1.0461(2) -0.5195(4) 0.1524(3) 0.057 Uiso calc R 1 . H
H10B 1.0403(2) -0.6529(4) 0.2174(3) 0.057 Uiso calc R 1 . H
C11 0.6277(2) -0.2623(4) 0.4812(3) 0.0423(10) Uani d . 1 . C
C12 0.6859(3) -0.2536(5) 0.5633(3) 0.0523(11) Uani d . 1 . C
H12 0.7063(3) -0.1760(5) 0.5936(3) 0.063 Uiso calc R 1 . H
C13 0.7076(3) -0.3842(4) 0.5912(3) 0.0510(11) Uani d . 1 . C
H13 0.7447(3) -0.4077(4) 0.6446(3) 0.061 Uiso calc R 1 . H
C14 0.6642(2) -0.4740(4) 0.5257(3) 0.0435(10) Uani d . 1 . C
H14 0.6682(2) -0.5662(4) 0.5271(3) 0.052 Uiso calc R 1 . H
C15 0.6140(2) -0.3982(4) 0.4581(3) 0.0371(9) Uani d . 1 . C
C16 0.5416(2) -0.4061(5) 0.3838(3) 0.0536(12) Uani d . 1 . C
H16 0.5139(2) -0.4921(5) 0.3799(3) 0.064 Uiso calc R 1 . H
C17 0.5631(3) -0.3450(6) 0.2797(3) 0.0698(15) Uani d . 1 . C
H17A 0.6126(3) -0.3830(6) 0.2562(3) 0.084 Uiso calc R 1 . H
H17B 0.5199(3) -0.3593(6) 0.2273(3) 0.084 Uiso calc R 1 . H
C18 0.5737(3) -0.1968(6) 0.3033(4) 0.077(2) Uani d . 1 . C
H18A 0.5334(3) -0.1444(6) 0.2644(4) 0.093 Uiso calc R 1 . H
H18B 0.6272(3) -0.1666(6) 0.2867(4) 0.093 Uiso calc R 1 . H
C19 0.5625(3) -0.1861(5) 0.4201(4) 0.0665(14) Uani d . 1 . C
H19 0.5511(3) -0.0968(5) 0.4456(4) 0.080 Uiso calc R 1 . H
C20 0.4932(2) -0.2899(5) 0.4286(4) 0.072(2) Uani d . 1 . C
H20A 0.4793(2) -0.3054(5) 0.4993(4) 0.086 Uiso calc R 1 . H
H20B 0.4451(2) -0.2675(5) 0.3861(4) 0.086 Uiso calc R 1 . H

loop_
_atom_type_symbol
_atom_type_description
_atom_type_scat_dispersion_real
_atom_type_scat_dispersion_imag
_atom_type_scat_source
C C 0.0033 0.0016 'International Tables Vol C Tables 4.2.6.8 and 6.1.1.4'
H H 0.0000 0.0000 'International Tables Vol C Tables 4.2.6.8 and 6.1.1.4'
Ti Ti 0.2776 0.4457 'International Tables Vol C Tables 4.2.6.8 and 6.1.1.4'
Cl Cl 0.1484 0.1585 'International Tables Vol C Tables 4.2.6.8 and 6.1.1.4'
O O 0.0106 0.0060 'International Tables Vol C Tables 4.2.6.8 and 6.1.1.4'

loop_
_geom_angle_atom_site_label_1
_geom_angle_atom_site_label_2
_geom_angle_atom_site_label_3
_geom_angle
_geom_angle_publ_flag
O1 Ti1 Cl1 107.74(9) yes
O1 Ti1 Cl2 100.88(8) yes
Cl1 Ti1 Cl2 99.61(5) yes
O1 Ti1 C3 124.78(15) no
Cl1 Ti1 C3 125.25(13) no
Cl2 Ti1 C3 85.77(11) no
O1 Ti1 C2 91.14(13) no
Cl1 Ti1 C2 145.53(11) no
Cl2 Ti1 C2 104.91(10) no
C3 Ti1 C2 35.76(14) no
O1 Ti1 C4 144.96(13) no
Cl1 Ti1 C4 92.38(12) no
Cl2 Ti1 C4 103.70(11) no
C3 Ti1 C4 34.93(14) no
C2 Ti1 C4 58.6(2) no
O1 Ti1 C1 88.46(11) no
Cl1 Ti1 C1 115.53(9) no
Cl2 Ti1 C1 138.97(9) no
C3 Ti1 C1 57.25(14) no
C2 Ti1 C1 34.44(12) no
C4 Ti1 C1 56.70(13) no
O1 Ti1 C5 116.52(12) no
Cl1 Ti1 C5 88.41(10) no
Cl2 Ti1 C5 137.31(10) no
C3 Ti1 C5 56.71(14) no
C2 Ti1 C5 57.16(13) no
C4 Ti1 C5 33.72(12) no
C1 Ti1 C5 33.55(11) no
O1 Ti2 Cl3 106.37(9) yes
O1 Ti2 Cl4 102.19(8) yes
Cl3 Ti2 Cl4 99.64(5) yes
O1 Ti2 C13 125.17(14) no
Cl3 Ti2 C13 126.27(12) no
Cl4 Ti2 C13 84.62(11) no
O1 Ti2 C14 91.98(13) no
Cl3 Ti2 C14 145.39(11) no
Cl4 Ti2 C14 104.90(11) no
C13 Ti2 C14 35.56(13) no
O1 Ti2 C12 146.08(13) no
Cl3 Ti2 C12 92.89(12) no
Cl4 Ti2 C12 101.72(12) no
C13 Ti2 C12 35.17(14) no
C14 Ti2 C12 58.66(15) no
O1 Ti2 C15 89.19(12) no
Cl3 Ti2 C15 115.26(10) no
Cl4 Ti2 C15 138.59(10) no
C13 Ti2 C15 57.29(14) no
C14 Ti2 C15 34.25(12) no
C12 Ti2 C15 57.10(14) no
O1 Ti2 C11 117.45(13) no
Cl3 Ti2 C11 88.20(10) no
Cl4 Ti2 C11 135.58(11) no
C13 Ti2 C11 56.98(14) no
C14 Ti2 C11 57.20(14) no
C12 Ti2 C11 33.93(13) no
C15 Ti2 C11 33.91(12) no
Ti1 O1 Ti2 159.53(15) yes
C2 C1 C5 108.9(3) no
C2 C1 C9 143.4(4) no
C5 C1 C9 106.8(3) no
C2 C1 Ti1 69.0(2) no
C5 C1 Ti1 74.7(2) no
C9 C1 Ti1 129.1(2) no
C1 C2 C3 106.3(4) no
C1 C2 Ti1 76.5(2) no
C3 C2 Ti1 70.9(2) no
C1 C2 H2 126.9(2) no
C3 C2 H2 126.9(3) no
Ti1 C2 H2 117.85(10) no
C4 C3 C2 109.5(4) no
C4 C3 Ti1 76.1(2) no
C2 C3 Ti1 73.3(2) no
C4 C3 H3 125.3(3) no
C2 C3 H3 125.3(3) no
Ti1 C3 H3 117.15(11) no
C3 C4 C5 107.1(4) no
C3 C4 Ti1 69.0(2) no
C5 C4 Ti1 76.1(2) no
C3 C4 H4 126.5(3) no
C5 C4 H4 126.5(2) no
Ti1 C4 H4 120.24(11) no
C4 C5 C1 108.3(4) no
C4 C5 C6 143.6(4) no
C1 C5 C6 106.9(3) no
C4 C5 Ti1 70.2(2) no
C1 C5 Ti1 71.7(2) no
C6 C5 Ti1 131.1(3) no
C5 C6 C7 110.4(3) no
C5 C6 C10 98.1(3) no
C7 C6 C10 99.1(3) no
C5 C6 H6 115.6(2) no
C7 C6 H6 115.6(2) no
C10 C6 H6 115.6(2) no
C6 C7 C8 103.6(3) no
C6 C7 H7A 111.0(2) no
C8 C7 H7A 111.0(2) no
C6 C7 H7B 111.0(2) no
C8 C7 H7B 111.0(2) no
H7A C7 H7B 109.0 no
C7 C8 C9 104.4(3) no
C7 C8 H8A 110.9(2) no
C9 C8 H8A 110.9(2) no
C7 C8 H8B 110.9(2) no
C9 C8 H8B 110.9(2) no
H8A C8 H8B 108.9 no
C1 C9 C8 109.8(3) no
C1 C9 C10 97.6(3) no
C8 C9 C10 99.0(3) no
C1 C9 H9 116.0(2) no
C8 C9 H9 115.9(2) no
C10 C9 H9 116.0(2) no
C6 C10 C9 94.9(3) no
C6 C10 H10A 112.8(2) no
C9 C10 H10A 112.8(2) no
C6 C10 H10B 112.8(2) no
C9 C10 H10B 112.8(2) no
H10A C10 H10B 110.2 no
C12 C11 C15 108.5(4) no
C12 C11 C19 144.0(4) no
C15 C11 C19 106.1(4) no
C12 C11 Ti2 70.1(2) no
C15 C11 Ti2 72.6(2) no
C19 C11 Ti2 131.1(3) no
C11 C12 C13 107.1(4) no
C11 C12 Ti2 76.0(2) no
C13 C12 Ti2 69.8(2) no
C11 C12 H12 126.5(3) no
C13 C12 H12 126.5(3) no
Ti2 C12 H12 119.67(11) no
C12 C13 C14 109.2(4) no
C12 C13 Ti2 75.0(2) no
C14 C13 Ti2 73.7(2) no
C12 C13 H13 125.4(3) no
C14 C13 H13 125.4(2) no
Ti2 C13 H13 117.67(11) no
C15 C14 C13 107.1(4) no
C15 C14 Ti2 76.5(2) no
C13 C14 Ti2 70.7(2) no
C15 C14 H14 126.5(2) no
C13 C14 H14 126.5(2) no
Ti2 C14 H14 118.33(10) no
C14 C15 C11 108.1(4) no
C14 C15 C16 143.1(4) no
C11 C15 C16 107.5(4) no
C14 C15 Ti2 69.3(2) no
C11 C15 Ti2 73.5(2) no
C16 C15 Ti2 131.2(2) no
C15 C16 C17 109.1(3) no
C15 C16 C20 97.6(3) no
C17 C16 C20 100.2(4) no
C15 C16 H16 115.9(2) no
C17 C16 H16 115.9(3) no
C20 C16 H16 115.9(2) no
C18 C17 C16 104.0(4) no
C18 C17 H17A 110.9(3) no
C16 C17 H17A 110.9(2) no
C18 C17 H17B 111.0(3) no
C16 C17 H17B 110.9(2) no
H17A C17 H17B 109.0 no
C17 C18 C19 104.2(4) no
C17 C18 H18A 110.9(3) no
C19 C18 H18A 110.9(2) no
C17 C18 H18B 110.9(3) no
C19 C18 H18B 110.9(3) no
H18A C18 H18B 108.9 no
C11 C19 C18 111.0(4) no
C11 C19 C20 97.4(3) no
C18 C19 C20 98.8(4) no
C11 C19 H19 115.7(3) no
C18 C19 H19 115.7(3) no
C20 C19 H19 115.7(2) no
C16 C20 C19 94.6(3) no
C16 C20 H20A 112.8(2) no
C19 C20 H20A 112.8(3) no
C16 C20 H20B 112.8(2) no
C19 C20 H20B 112.8(2) no
H20A C20 H20B 110.3 no

loop_
_geom_bond_atom_site_label_1
_geom_bond_atom_site_label_2
_geom_bond_site_symmetry_2
_geom_bond_distance
_geom_bond_publ_flag
Ti1 O1 . 1.802(2) yes
Ti1 Cl1 . 2.2498(12) yes
Ti1 Cl2 . 2.2538(12) yes
Ti1 C1 . 2.419(3) yes
Ti1 C2 . 2.323(4) yes
Ti1 C3 . 2.291(4) yes
Ti1 C4 . 2.382(4) yes
Ti1 C5 . 2.458(3) yes
Ti2 O1 . 1.816(2) yes
Ti2 Cl3 . 2.2429(12) yes
Ti2 Cl4 . 2.2680(12) yes
Ti2 C11 . 2.430(4) yes
Ti2 C12 . 2.356(4) yes
Ti2 C13 . 2.288(4) yes
Ti2 C14 . 2.328(4) yes
Ti2 C15 . 2.420(4) yes
C1 C2 . 1.407(5) no
C1 C5 . 1.408(5) no
C1 C9 . 1.509(5) no
C2 C3 . 1.417(6) no
C2 H2 . 0.93 no
C3 C4 . 1.405(6) no
C3 H3 . 0.93 no
C4 C5 . 1.406(5) no
C4 H4 . 0.93 no
C5 C6 . 1.511(5) no
C6 C7 . 1.534(5) no
C6 C10 . 1.548(5) no
C6 H6 . 0.98 no
C7 C8 . 1.538(5) no
C7 H7A . 0.97 no
C7 H7B . 0.97 no
C8 C9 . 1.543(5) no
C8 H8A . 0.97 no
C8 H8B . 0.97 no
C9 C10 . 1.552(5) no
C9 H9 . 0.98 no
C10 H10A . 0.97 no
C10 H10B . 0.97 no
C11 C12 . 1.398(5) no
C11 C15 . 1.415(5) no
C11 C19 . 1.513(6) no
C12 C13 . 1.405(6) no
C12 H12 . 0.93 no
C13 C14 . 1.410(5) no
C13 H13 . 0.93 no
C14 C15 . 1.400(5) no
C14 H14 . 0.93 no
C15 C16 . 1.499(5) no
C16 C17 . 1.544(5) no
C16 C20 . 1.548(6) no
C16 H16 . 0.98 no
C17 C18 . 1.530(7) no
C17 H17A . 0.97 no
C17 H17B . 0.97 no
C18 C19 . 1.540(6) no
C18 H18A . 0.97 no
C18 H18B . 0.97 no
C19 C20 . 1.561(6) no
C19 H19 . 0.98 no
C20 H20A . 0.97 no
C20 H20B . 0.97 no
